data_7713378
loop_
_publ_author_name
'Debnath, Ananya'
'Diyali, Sangharaj'
'Das, Mainak'
'Panda, Subhra Jyoti'
'Mondal, Debasish'
'Dhak, Debasis'
'Purohit, Chandra Shekhar'
'Ray, Partha Pratim'
'Biswas, Bhaskar'

_publ_section_title
;
 Harnessing the hydrogen evolution reaction (HER) through the electrical
 mobility of an embossed Ag(I)-molecular cage and a Cu(II)-coordination
 polymer.
;
_journal_issue 26
_journal_name_full 'Dalton transactions (Cambridge, England : 2003)'
_journal_page_first 8850
_journal_page_last 8856
_journal_paper_doi 10.1039/d3dt01073b
_journal_volume 52
_journal_year 2023
_chemical_formula_moiety 'C38 H44 Ag2 N4 O6, 2(N O3), 0.5(C6), [+ solvents]'
_chemical_formula_sum 'C41 H44 Ag2 N6 O12'
_chemical_formula_weight 1028.56
_space_group_crystal_system triclinic
_space_group_IT_number 2
_space_group_name_Hall '-P 1'
_space_group_name_H-M_alt 'P -1'
_atom_sites_solution_hydrogens geom
_atom_sites_solution_primary dual
_audit_creation_date 2022-12-23
_audit_creation_method
;
Olex2 1.3
(compiled 2020.11.12 svn.r5f609507 for OlexSys, GUI svn.r6408)
;
_audit_update_record
;
2022-12-25 deposited with the CCDC.	2023-06-06 downloaded from the CCDC.
;
_cell_angle_alpha 72.7500(10)
_cell_angle_beta 87.4870(10)
_cell_angle_gamma 74.1000(10)
_cell_formula_units_Z 1
_cell_length_a 7.72690(10)
_cell_length_b 12.04360(10)
_cell_length_c 13.6225(2)
_cell_measurement_reflns_used 50129
_cell_measurement_temperature 100.00(10)
_cell_measurement_theta_max 37.8790
_cell_measurement_theta_min 3.5440
_cell_volume 1163.40(3)
_computing_cell_refinement 'CrysAlisPro 1.171.40.84a (Rigaku OD, 2020)'
_computing_data_collection 'CrysAlisPro 1.171.40.84a (Rigaku OD, 2020)'
_computing_data_reduction 'CrysAlisPro 1.171.40.84a (Rigaku OD, 2020)'
_computing_molecular_graphics 'Olex2 1.3 (Dolomanov et al., 2009)'
_computing_publication_material 'Olex2 1.3 (Dolomanov et al., 2009)'
_computing_structure_refinement 'SHELXL 2019/2 (Sheldrick, 2015)'
_computing_structure_solution 'SHELXT 2018/2 (Sheldrick, 2018)'
_diffrn_ambient_environment N~2~
_diffrn_ambient_temperature 100.00(10)
_diffrn_detector 'Hybrid Pixel Array Detector'
_diffrn_detector_area_resol_mean 5.8140
_diffrn_detector_type 'Pilatus 200K'
_diffrn_measured_fraction_theta_full 0.9991
_diffrn_measured_fraction_theta_max 0.9422
_diffrn_measurement_details
;
List of Runs (angles in degrees, time in seconds):

  # Type    Start    End  Width  t~exp~   \w     \q     \k     \f   Frames
#--------------------------------------------------------------------------
  1  \w      6.00  88.00   0.50    3.00    --   24.78  72.00  -6.00  164
  2  \w    -39.00  44.00   0.50    3.00    --   24.78 -72.00-136.00  166
  3  \w    -45.00  38.00   0.50    3.00    --  -25.72  72.00  -6.00  166
  4  \w    -89.00  -6.00   0.50    3.00    --  -25.72 -72.00-136.00  166
  5  \w      7.00  88.00   0.50    3.00    --   24.78  68.00 100.93  162
  6  \w    -42.00  28.00   0.50    3.00    --   24.78 -37.00  30.00  140
  7  \w    -42.00  28.00   0.50    3.00    --   24.78 -37.00-120.00  140
  8  \w     19.00  94.00   0.50    3.00    --   24.78  19.00-150.00  150
  9  \w     37.00  93.00   0.50    3.00    --   24.78-178.00-150.00  112
 10  \w     22.00  91.00   0.50    3.00    --   24.78  37.00 -90.00  138
 11  \w    -45.00  31.00   0.50    3.00    --   24.78 -19.00 -90.00  152
 12  \w     37.00  93.00   0.50    3.00    --   24.78-178.00 -90.00  112
 13  \w     22.00  91.00   0.50    3.00    --   24.78  37.00 -30.00  138
 14  \w    -88.00 -14.00   0.50    3.00    --  -25.72 -57.00 -60.00  148
 15  \w    -14.00  13.00   0.50    3.00    --  -25.72-104.00 -16.22   54
 16  \w    -92.00 -22.00   0.50    3.00    --  -25.72 -37.00 -30.00  140
 17  \w    -80.00 -30.00   0.50    3.00    --  -25.72 131.00 113.97  100
 18  \w    -81.00 -30.00   0.50    3.00    --  -25.72 132.00 -38.15  102
 19  \w    -88.00 -14.00   0.50    3.00    --  -25.72 -57.00  90.00  148
 20  \w    -23.00   6.00   0.50    3.00    --  -25.72 -92.00 166.44   58
 21  \w    -16.00  10.00   0.50    3.00    --  -25.72 -98.00 140.47   52
 22  \w    -94.00 -43.00   0.50    3.00    --  -25.72 154.00  54.76  102
 23  \w    -18.00   9.00   0.50    3.00    --  -25.72 -96.00  -0.41   54
 24  \w    -79.00 -30.00   0.50    3.00    --  -25.72 128.00-161.52   98
 25  \w    -32.00   2.00   0.50    3.00    --  -25.72 -85.00 122.34   68
 26  \w    -90.00 -38.00   0.50    3.00    --  -25.72 146.00-144.65  104
 27  \w    -93.00 -39.00   0.50    3.00    --  -25.72 149.00   5.70  108
 28  \w    -42.00  -3.00   0.50    3.00    --  -25.72 -76.00  40.63   78
 29  \w      6.00  76.00   0.50    3.00    --   24.78-125.00  -7.94  140
 30  \w     22.00  91.00   0.50    3.00    --   24.78  37.00-120.00  138
 31  \w    -45.00  31.00   0.50    3.00    --   24.78 -19.00  90.00  152
 32  \w     37.00  93.00   0.50    3.00    --   24.78-178.00   0.00  112
 33  \w    -16.00  10.00   0.50    3.00    --  -25.72 -98.00 126.37   52
 34  \w    -82.00 -33.00   0.50    3.00    --  -25.72 133.00  47.63   98
 35  \w    -93.00 -39.00   0.50    3.00    --  -25.72 149.00 148.50  108
 36  \w    -42.00  -2.00   0.50    3.00    --  -25.72 -77.00 -29.04   80
 37  \w    -49.00  10.00   0.50    3.00    --  -25.72  77.00  60.00  118
 38  \w    -79.00 -30.00   0.50    3.00    --  -25.72 128.00 -63.89   98
;
_diffrn_measurement_device 'four-circle diffractometer'
_diffrn_measurement_device_type 'SuperNova, Dual, Cu at home/near, Pilatus 200K'
_diffrn_measurement_method '\w scans'
_diffrn_orient_matrix_type 'CrysAlisPro convention (1999,Acta A55,543-557)'
_diffrn_orient_matrix_UB_11 -0.0930706000
_diffrn_orient_matrix_UB_12 0.0247626000
_diffrn_orient_matrix_UB_13 -0.0139566000
_diffrn_orient_matrix_UB_21 -0.0200257000
_diffrn_orient_matrix_UB_22 -0.0460595000
_diffrn_orient_matrix_UB_23 0.0413581000
_diffrn_orient_matrix_UB_31 -0.0078955000
_diffrn_orient_matrix_UB_32 0.0370918000
_diffrn_orient_matrix_UB_33 0.0327439000
_diffrn_radiation_monochromator mirror
_diffrn_radiation_probe x-ray
_diffrn_radiation_type 'Mo K\a'
_diffrn_radiation_wavelength 0.71073
_diffrn_reflns_av_R_equivalents 0.0679
_diffrn_reflns_av_unetI/netI 0.0379
_diffrn_reflns_Laue_measured_fraction_full 0.988
_diffrn_reflns_Laue_measured_fraction_max 0.958
_diffrn_reflns_limit_h_max 13
_diffrn_reflns_limit_h_min -13
_diffrn_reflns_limit_k_max 21
_diffrn_reflns_limit_k_min -20
_diffrn_reflns_limit_l_max 23
_diffrn_reflns_limit_l_min -23
_diffrn_reflns_number 99131
_diffrn_reflns_point_group_measured_fraction_full 0.988
_diffrn_reflns_point_group_measured_fraction_max 0.958
_diffrn_reflns_theta_full 25.242
_diffrn_reflns_theta_max 38.571
_diffrn_reflns_theta_min 3.460
_diffrn_source 'micro-focus sealed X-ray tube'
_diffrn_source_type 'SuperNova (Mo) X-ray Source'
_exptl_absorpt_coefficient_mu 0.905
_exptl_absorpt_correction_T_max 1.00000
_exptl_absorpt_correction_T_min 0.83829
_exptl_absorpt_correction_type multi-scan
_exptl_absorpt_process_details
;
CrysAlisPro 1.171.40.84a (Rigaku Oxford Diffraction, 2020)
Empirical absorption correction using spherical harmonics,
implemented in SCALE3 ABSPACK scaling algorithm.
;
_exptl_crystal_colour 'clear light colourless'
_exptl_crystal_colour_lustre clear
_exptl_crystal_colour_modifier light
_exptl_crystal_colour_primary colourless
_exptl_crystal_density_diffrn 1.468
_exptl_crystal_description block
_exptl_crystal_F_000 522
_exptl_crystal_preparation 'As per the reaction scheme'
_exptl_crystal_recrystallization_method 'Slow evaporation'
_exptl_crystal_size_max 0.3
_exptl_crystal_size_mid 0.24
_exptl_crystal_size_min 0.2
_refine_diff_density_max 2.682
_refine_diff_density_min -1.352
_refine_diff_density_rms 0.145
_refine_ls_extinction_method none
_refine_ls_goodness_of_fit_ref 1.066
_refine_ls_hydrogen_treatment constr
_refine_ls_matrix_type full
_refine_ls_number_parameters 287
_refine_ls_number_reflns 12597
_refine_ls_number_restraints 0
_refine_ls_restrained_S_all 1.066
_refine_ls_R_factor_all 0.0682
_refine_ls_R_factor_gt 0.0524
_refine_ls_shift/su_max 0.002
_refine_ls_shift/su_mean 0.000
_refine_ls_structure_factor_coef Fsqd
_refine_ls_weighting_details 'w=1/[\s^2^(Fo^2^)+(0.0982P)^2^+0.4521P] where P=(Fo^2^+2Fc^2^)/3'
_refine_ls_weighting_scheme calc
_refine_ls_wR_factor_gt 0.1497
_refine_ls_wR_factor_ref 0.1609
_reflns_Friedel_coverage 0.000
_reflns_number_gt 9871
_reflns_number_total 12597
_reflns_threshold_expression 'I > 2\s(I)'
_cod_data_source_file d3dt01073b2.cif
_cod_data_source_block csp-ag-al1
_cod_database_code 7713378
_shelx_shelxl_version_number 2019/2
_chemical_oxdiff_formula 'C38 H44 Ag2 N6 O12 '
_chemical_oxdiff_usercomment 'COLOURLESS BLOCKS'
_shelx_space_group_comment
;
The symmetry employed for this shelxl refinement is uniquely defined
by the following loop, which should always be used as a source of
symmetry information in preference to the above space-group names.
They are only intended as comments.
;
_shelx_estimated_absorpt_t_max 0.840
_shelx_estimated_absorpt_t_min 0.773
_diffrn_oxdiff_digest_frames
;
01fe77740dd27b4dadac037b187f041413000259f95
;
_reflns_odcompleteness_completeness 99.91
_reflns_odcompleteness_iscentric 1
_reflns_odcompleteness_theta 36.95
_olex2_refinement_description
;
1. Fixed Uiso
 At 1.2 times of:
  All C(H) groups, All C(H,H) groups
 At 1.5 times of:
  All C(H,H,H) groups, All O(H) groups
2. Others
 Sof(O6)=1-FVAR(1)
 Sof(O6A)=FVAR(1)
 Fixed Sof: C22(0.5) C21(0.5) C20(0.5)
3.a Ternary CH refined with riding coordinates:
 C10(H10)
3.b Secondary CH2 refined with riding coordinates:
 C11(H11A,H11B), C9(H9A,H9B)
3.c Aromatic/amide H refined with riding coordinates:
 C5(H5), C8(H8), C14(H14), C6(H6), C3(H3), C15(H15), C4(H4), C17(H17),
 C12(H12), C16(H16)
3.d Idealised Me refined as rotating group:
 C19(H19A,H19B,H19C), C1(H1A,H1B,H1C)
3.e Idealised tetrahedral OH refined as rotating group:
 O2(H2)
;
_smtbx_masks_void_probe_radius 1.2
_smtbx_masks_void_truncation_radius 1.2
_olex2_exptl_crystal_mounting_method 'Mounted on the loop'
_olex2_submission_special_instructions 'No special instructions were received'
_oxdiff_exptl_absorpt_empirical_details
;
Empirical correction (ABSPACK) includes:
- Absorption correction using spherical harmonics
- Frame scaling
;
_oxdiff_exptl_absorpt_empirical_full_max 1.698
_oxdiff_exptl_absorpt_empirical_full_min 0.513

loop_
_space_group_symop_operation_xyz
'x, y, z'
'-x, -y, -z'

loop_
_atom_site_label
_atom_site_type_symbol
_atom_site_fract_x
_atom_site_fract_y
_atom_site_fract_z
_atom_site_U_iso_or_equiv
_atom_site_adp_type
_atom_site_occupancy
_atom_site_site_symmetry_order
_atom_site_calc_flag
_atom_site_refinement_flags_posn
_atom_site_refinement_flags_adp
_atom_site_refinement_flags_occupancy
_atom_site_disorder_assembly
_atom_site_disorder_group
Ag1 Ag 1.08727(2) 0.35815(2) 0.39600(2) 0.02633(6) Uani 1 1 d . . . . .
O1 O 0.7364(3) 0.39833(17) 0.04739(13) 0.0340(3) Uani 1 1 d . . . . .
O3 O 0.7028(2) 1.10199(16) 0.35398(14) 0.0341(3) Uani 1 1 d . . . . .
O2 O 0.8438(5) 0.7225(2) 0.2871(2) 0.0596(7) Uani 1 1 d . . . . .
H2 H 0.948330 0.721373 0.296812 0.089 Uiso 1 1 calc R U . . .
N2 N 0.7208(2) 0.76253(15) 0.48324(14) 0.0238(3) Uani 1 1 d . . . . .
N1 N 0.8711(3) 0.47132(15) 0.28626(14) 0.0250(3) Uani 1 1 d . . . . .
C10 C 0.7941(3) 0.63271(19) 0.37032(17) 0.0260(3) Uani 1 1 d . . . . .
H10 H 0.897274 0.585993 0.418222 0.031 Uiso 1 1 calc R U . . .
C7 C 0.9839(3) 0.39934(18) 0.14046(16) 0.0272(4) Uani 1 1 d . . . . .
C5 C 1.2866(4) 0.2944(3) 0.1108(2) 0.0440(6) Uani 1 1 d . . . . .
H5 H 1.409870 0.271213 0.126019 0.053 Uiso 1 1 calc R U . . .
C8 C 0.8540(3) 0.47430(18) 0.19242(16) 0.0279(4) Uani 1 1 d . . . . .
H8 H 0.751847 0.527865 0.154540 0.033 Uiso 1 1 calc R U . . .
C14 C 0.7642(3) 0.90853(18) 0.61679(16) 0.0266(3) Uani 1 1 d . . . . .
H14 H 0.753288 0.832418 0.653575 0.032 Uiso 1 1 calc R U . . .
C19 C 0.7153(4) 1.2192(3) 0.2961(3) 0.0481(7) Uani 1 1 d . . . . .
H19A H 0.701663 1.229122 0.224053 0.072 Uiso 1 1 calc R U . . .
H19B H 0.830736 1.227838 0.310263 0.072 Uiso 1 1 calc R U . . .
H19C H 0.621996 1.279432 0.315069 0.072 Uiso 1 1 calc R U . . .
C6 C 1.1690(4) 0.3659(2) 0.16226(18) 0.0329(4) Uani 1 1 d . . . . .
H6 H 1.213876 0.391624 0.211365 0.039 Uiso 1 1 calc R U . . .
C3 C 1.0375(4) 0.2910(3) 0.0125(2) 0.0398(6) Uani 1 1 d . . . . .
H3 H 0.994344 0.266218 -0.037769 0.048 Uiso 1 1 calc R U . . .
C15 C 0.8151(4) 0.9791(2) 0.6684(2) 0.0352(5) Uani 1 1 d . . . . .
H15 H 0.839672 0.950209 0.739030 0.042 Uiso 1 1 calc R U . . .
C4 C 1.2189(5) 0.2578(3) 0.0365(3) 0.0472(7) Uani 1 1 d . . . . .
H4 H 1.298012 0.209740 0.002390 0.057 Uiso 1 1 calc R U . . .
C1 C 0.6652(5) 0.3739(3) -0.0361(2) 0.0419(6) Uani 1 1 d . . . . .
H1A H 0.723217 0.404848 -0.097927 0.063 Uiso 1 1 calc R U . . .
H1B H 0.538049 0.412130 -0.044751 0.063 Uiso 1 1 calc R U . . .
H1C H 0.686397 0.288176 -0.021932 0.063 Uiso 1 1 calc R U . . .
C11 C 0.6453(3) 0.7023(2) 0.42336(19) 0.0291(4) Uani 1 1 d . . . . .
H11A H 0.557299 0.762121 0.372295 0.035 Uiso 1 1 calc R U . . .
H11B H 0.584694 0.647252 0.468627 0.035 Uiso 1 1 calc R U . . .
C18 C 0.7411(3) 1.06691(18) 0.45697(18) 0.0258(3) Uani 1 1 d . . . . .
C17 C 0.7901(3) 1.1382(2) 0.5086(2) 0.0328(4) Uani 1 1 d . . . . .
H17 H 0.796642 1.215667 0.472731 0.039 Uiso 1 1 calc R U . . .
C2 C 0.9184(4) 0.3625(2) 0.06420(16) 0.0293(4) Uani 1 1 d . . . . .
C13 C 0.7295(3) 0.95021(16) 0.51079(15) 0.0221(3) Uani 1 1 d . . . . .
C12 C 0.6733(3) 0.87826(17) 0.45513(15) 0.0223(3) Uani 1 1 d . . . . .
H12 H 0.599187 0.918679 0.396216 0.027 Uiso 1 1 calc R U . . .
C16 C 0.8287(4) 1.0939(2) 0.6129(2) 0.0372(5) Uani 1 1 d . . . . .
H16 H 0.864331 1.141099 0.646801 0.045 Uiso 1 1 calc R U . . .
C9 C 0.7244(3) 0.5504(2) 0.32674(19) 0.0300(4) Uani 1 1 d . . . . .
H9A H 0.666611 0.501274 0.380215 0.036 Uiso 1 1 calc R U . . .
H9B H 0.634951 0.599027 0.272007 0.036 Uiso 1 1 calc R U . . .
O6A O 1.292(3) 0.6776(7) 0.2611(7) 0.076(5) Uani 0.49(3) 1 d . . P A 1
O6 O 1.192(2) 0.6564(11) 0.2573(7) 0.085(4) Uani 0.51(3) 1 d . . P A 2
O5 O 1.3463(4) 0.4782(2) 0.3249(2) 0.0532(6) Uani 1 1 d . . . . .
O4 O 1.2471(5) 0.5987(4) 0.4178(3) 0.0785(10) Uani 1 1 d . . . . .
N3 N 1.2766(3) 0.5799(3) 0.3341(2) 0.0417(5) Uani 1 1 d . . . . .
C22 C 1.063(2) 1.0411(14) 0.8882(12) 0.098(4) Uiso 0.5 1 d . . P B 1
C21 C 0.9339(14) 1.0536(9) 0.9031(8) 0.067(2) Uiso 0.5 1 d . . P B 1
C20 C 0.8111(16) 0.0425(11) -0.0337(9) 0.079(3) Uiso 0.5 1 d . . P C 1

loop_
_atom_site_aniso_label
_atom_site_aniso_U_11
_atom_site_aniso_U_22
_atom_site_aniso_U_33
_atom_site_aniso_U_23
_atom_site_aniso_U_13
_atom_site_aniso_U_12
Ag1 0.03064(9) 0.01971(7) 0.02855(8) -0.01096(5) -0.00906(5) -0.00100(5)
O1 0.0448(9) 0.0333(8) 0.0252(7) -0.0100(6) -0.0068(6) -0.0100(7)
O3 0.0343(8) 0.0268(7) 0.0347(8) 0.0034(6) -0.0058(6) -0.0103(6)
O2 0.0821(19) 0.0414(12) 0.0624(16) -0.0191(11) 0.0170(14) -0.0264(13)
N2 0.0242(7) 0.0176(6) 0.0300(7) -0.0107(6) -0.0046(6) -0.0016(5)
N1 0.0306(8) 0.0175(6) 0.0286(7) -0.0108(6) -0.0052(6) -0.0039(5)
C10 0.0267(8) 0.0238(8) 0.0289(8) -0.0122(7) -0.0049(7) -0.0035(6)
C7 0.0407(11) 0.0196(7) 0.0221(7) -0.0044(6) 0.0012(7) -0.0112(7)
C5 0.0407(13) 0.0519(16) 0.0429(14) -0.0174(12) 0.0132(11) -0.0164(12)
C8 0.0368(10) 0.0192(7) 0.0268(8) -0.0066(6) -0.0070(7) -0.0054(7)
C14 0.0318(9) 0.0198(7) 0.0273(8) -0.0101(6) -0.0024(7) -0.0015(6)
C19 0.0437(14) 0.0299(11) 0.0552(17) 0.0133(11) -0.0078(12) -0.0122(10)
C6 0.0383(11) 0.0341(10) 0.0273(9) -0.0061(8) 0.0040(8) -0.0153(9)
C3 0.0599(16) 0.0380(12) 0.0317(10) -0.0187(9) 0.0128(10) -0.0224(12)
C15 0.0456(13) 0.0280(9) 0.0346(10) -0.0172(8) -0.0046(9) -0.0048(9)
C4 0.0549(17) 0.0503(16) 0.0458(15) -0.0244(13) 0.0219(13) -0.0212(14)
C1 0.0613(17) 0.0422(13) 0.0293(10) -0.0133(10) -0.0055(10) -0.0213(12)
C11 0.0251(8) 0.0240(8) 0.0416(11) -0.0190(8) -0.0070(7) -0.0006(6)
C18 0.0217(8) 0.0192(7) 0.0346(9) -0.0070(7) -0.0010(6) -0.0033(6)
C17 0.0283(9) 0.0208(8) 0.0508(13) -0.0134(8) -0.0007(9) -0.0058(7)
C2 0.0452(12) 0.0241(8) 0.0213(8) -0.0052(6) 0.0016(7) -0.0154(8)
C13 0.0218(7) 0.0168(6) 0.0270(8) -0.0082(6) -0.0011(6) -0.0017(5)
C12 0.0219(7) 0.0183(6) 0.0261(8) -0.0088(6) -0.0013(6) -0.0017(5)
C16 0.0377(11) 0.0305(10) 0.0503(14) -0.0231(10) -0.0018(10) -0.0079(9)
C9 0.0282(9) 0.0273(9) 0.0388(10) -0.0194(8) -0.0058(8) -0.0027(7)
O6A 0.107(11) 0.055(4) 0.048(3) -0.020(3) -0.016(4) 0.017(4)
O6 0.067(6) 0.100(6) 0.036(3) 0.017(3) 0.020(3) 0.019(5)
O5 0.0547(13) 0.0501(13) 0.0751(16) -0.0370(12) 0.0091(12) -0.0279(11)
O4 0.093(2) 0.076(2) 0.0589(17) -0.0362(16) -0.0079(16) 0.0081(18)
N3 0.0368(11) 0.0472(13) 0.0440(12) -0.0160(10) -0.0045(9) -0.0129(9)

loop_
_atom_type_symbol
_atom_type_description
_atom_type_scat_dispersion_real
_atom_type_scat_dispersion_imag
_atom_type_scat_source
C C 0.0033 0.0016 'International Tables Vol C Tables 4.2.6.8 and 6.1.1.4'
H H 0.0000 0.0000 'International Tables Vol C Tables 4.2.6.8 and 6.1.1.4'
Ag Ag -0.8971 1.1015 'International Tables Vol C Tables 4.2.6.8 and 6.1.1.4'
N N 0.0061 0.0033 'International Tables Vol C Tables 4.2.6.8 and 6.1.1.4'
O O 0.0106 0.0060 'International Tables Vol C Tables 4.2.6.8 and 6.1.1.4'

loop_
_geom_angle_atom_site_label_1
_geom_angle_atom_site_label_2
_geom_angle_atom_site_label_3
_geom_angle
_geom_angle_site_symmetry_1
_geom_angle_site_symmetry_3
_geom_angle_publ_flag
N2 Ag1 N1 173.22(7) 2_766 . ?
C2 O1 C1 117.9(2) . . ?
C18 O3 C19 117.3(2) . . ?
C10 O2 H2 109.5 . . ?
C11 N2 Ag1 114.54(13) . 2_766 ?
C12 N2 Ag1 127.94(14) . 2_766 ?
C12 N2 C11 117.42(18) . . ?
C8 N1 Ag1 127.63(15) . . ?
C8 N1 C9 117.27(19) . . ?
C9 N1 Ag1 115.07(14) . . ?
O2 C10 H10 110.6 . . ?
O2 C10 C11 105.7(2) . . ?
O2 C10 C9 109.0(2) . . ?
C11 C10 H10 110.6 . . ?
C9 C10 H10 110.6 . . ?
C9 C10 C11 110.34(18) . . ?
C6 C7 C8 122.5(2) . . ?
C6 C7 C2 119.3(2) . . ?
C2 C7 C8 118.2(2) . . ?
C6 C5 H5 120.2 . . ?
C4 C5 H5 120.2 . . ?
C4 C5 C6 119.6(3) . . ?
N1 C8 C7 124.6(2) . . ?
N1 C8 H8 117.7 . . ?
C7 C8 H8 117.7 . . ?
C15 C14 H14 119.5 . . ?
C15 C14 C13 120.9(2) . . ?
C13 C14 H14 119.5 . . ?
O3 C19 H19A 109.5 . . ?
O3 C19 H19B 109.5 . . ?
O3 C19 H19C 109.5 . . ?
H19A C19 H19B 109.5 . . ?
H19A C19 H19C 109.5 . . ?
H19B C19 H19C 109.5 . . ?
C7 C6 H6 119.9 . . ?
C5 C6 C7 120.2(2) . . ?
C5 C6 H6 119.9 . . ?
C4 C3 H3 120.3 . . ?
C4 C3 C2 119.4(3) . . ?
C2 C3 H3 120.3 . . ?
C14 C15 H15 120.4 . . ?
C14 C15 C16 119.2(2) . . ?
C16 C15 H15 120.4 . . ?
C5 C4 H4 119.3 . . ?
C3 C4 C5 121.3(3) . . ?
C3 C4 H4 119.3 . . ?
O1 C1 H1A 109.5 . . ?
O1 C1 H1B 109.5 . . ?
O1 C1 H1C 109.5 . . ?
H1A C1 H1B 109.5 . . ?
H1A C1 H1C 109.5 . . ?
H1B C1 H1C 109.5 . . ?
N2 C11 C10 110.12(17) . . ?
N2 C11 H11A 109.6 . . ?
N2 C11 H11B 109.6 . . ?
C10 C11 H11A 109.6 . . ?
C10 C11 H11B 109.6 . . ?
H11A C11 H11B 108.2 . . ?
O3 C18 C17 124.2(2) . . ?
O3 C18 C13 115.39(19) . . ?
C17 C18 C13 120.4(2) . . ?
C18 C17 H17 120.1 . . ?
C16 C17 C18 119.8(2) . . ?
C16 C17 H17 120.1 . . ?
O1 C2 C7 115.9(2) . . ?
O1 C2 C3 123.9(2) . . ?
C3 C2 C7 120.2(2) . . ?
C14 C13 C18 118.76(18) . . ?
C14 C13 C12 121.85(18) . . ?
C18 C13 C12 119.32(18) . . ?
N2 C12 C13 123.44(18) . . ?
N2 C12 H12 118.3 . . ?
C13 C12 H12 118.3 . . ?
C15 C16 H16 119.6 . . ?
C17 C16 C15 120.8(2) . . ?
C17 C16 H16 119.6 . . ?
N1 C9 C10 111.27(18) . . ?
N1 C9 H9A 109.4 . . ?
N1 C9 H9B 109.4 . . ?
C10 C9 H9A 109.4 . . ?
C10 C9 H9B 109.4 . . ?
H9A C9 H9B 108.0 . . ?
O5 N3 O6A 120.1(5) . . ?
O5 N3 O6 115.9(8) . . ?
O4 N3 O6A 112.2(4) . . ?
O4 N3 O6 118.1(6) . . ?
O4 N3 O5 123.0(3) . . ?
C22 C21 C20 150.4(15) . 1_566 ?

loop_
_geom_bond_atom_site_label_1
_geom_bond_atom_site_label_2
_geom_bond_distance
_geom_bond_site_symmetry_2
_geom_bond_publ_flag
Ag1 N2 2.1523(17) 2_766 ?
Ag1 N1 2.1555(18) . ?
O1 C1 1.423(3) . ?
O1 C2 1.362(3) . ?
O3 C19 1.425(3) . ?
O3 C18 1.360(3) . ?
O2 H2 0.8200 . ?
O2 C10 1.437(3) . ?
N2 C11 1.469(3) . ?
N2 C12 1.280(2) . ?
N1 C8 1.280(3) . ?
N1 C9 1.470(3) . ?
C10 H10 0.9800 . ?
C10 C11 1.518(3) . ?
C10 C9 1.515(3) . ?
C7 C8 1.464(3) . ?
C7 C6 1.395(4) . ?
C7 C2 1.405(3) . ?
C5 H5 0.9300 . ?
C5 C6 1.390(4) . ?
C5 C4 1.389(5) . ?
C8 H8 0.9300 . ?
C14 H14 0.9300 . ?
C14 C15 1.390(3) . ?
C14 C13 1.393(3) . ?
C19 H19A 0.9600 . ?
C19 H19B 0.9600 . ?
C19 H19C 0.9600 . ?
C6 H6 0.9300 . ?
C3 H3 0.9300 . ?
C3 C4 1.374(5) . ?
C3 C2 1.398(4) . ?
C15 H15 0.9300 . ?
C15 C16 1.395(4) . ?
C4 H4 0.9300 . ?
C1 H1A 0.9600 . ?
C1 H1B 0.9600 . ?
C1 H1C 0.9600 . ?
C11 H11A 0.9700 . ?
C11 H11B 0.9700 . ?
C18 C17 1.391(3) . ?
C18 C13 1.405(3) . ?
C17 H17 0.9300 . ?
C17 C16 1.375(4) . ?
C13 C12 1.463(3) . ?
C12 H12 0.9300 . ?
C16 H16 0.9300 . ?
C9 H9A 0.9700 . ?
C9 H9B 0.9700 . ?
O6A N3 1.327(14) . ?
O6 N3 1.237(9) . ?
O5 N3 1.237(4) . ?
O4 N3 1.226(4) . ?
C22 C21 0.988(16) . ?
C21 C20 1.260(15) 1_566 ?

loop_
_geom_torsion_atom_site_label_1
_geom_torsion_atom_site_label_2
_geom_torsion_atom_site_label_3
_geom_torsion_atom_site_label_4
_geom_torsion
_geom_torsion_site_symmetry_1
_geom_torsion_site_symmetry_2
_geom_torsion_site_symmetry_3
_geom_torsion_site_symmetry_4
_geom_torsion_publ_flag
Ag1 N2 C11 C10 -61.3(2) 2_766 . . . ?
Ag1 N2 C12 C13 -7.5(3) 2_766 . . . ?
Ag1 N1 C8 C7 -0.6(3) . . . . ?
Ag1 N1 C9 C10 57.8(2) . . . . ?
O3 C18 C17 C16 -179.1(2) . . . . ?
O3 C18 C13 C14 -179.06(19) . . . . ?
O3 C18 C13 C12 -1.9(3) . . . . ?
O2 C10 C11 N2 -73.8(2) . . . . ?
O2 C10 C9 N1 71.4(3) . . . . ?
C8 N1 C9 C10 -124.3(2) . . . . ?
C8 C7 C6 C5 179.9(2) . . . . ?
C8 C7 C2 O1 -1.6(3) . . . . ?
C8 C7 C2 C3 179.9(2) . . . . ?
C14 C15 C16 C17 0.9(4) . . . . ?
C14 C13 C12 N2 -30.3(3) . . . . ?
C19 O3 C18 C17 0.5(3) . . . . ?
C19 O3 C18 C13 -179.2(2) . . . . ?
C6 C7 C8 N1 -34.1(3) . . . . ?
C6 C7 C2 O1 179.9(2) . . . . ?
C6 C7 C2 C3 1.4(3) . . . . ?
C6 C5 C4 C3 0.2(5) . . . . ?
C15 C14 C13 C18 -2.0(3) . . . . ?
C15 C14 C13 C12 -179.1(2) . . . . ?
C4 C5 C6 C7 0.9(4) . . . . ?
C4 C3 C2 O1 -178.7(3) . . . . ?
C4 C3 C2 C7 -0.4(4) . . . . ?
C1 O1 C2 C7 173.7(2) . . . . ?
C1 O1 C2 C3 -7.9(3) . . . . ?
C11 N2 C12 C13 176.41(19) . . . . ?
C11 C10 C9 N1 -173.02(19) . . . . ?
C18 C17 C16 C15 -1.6(4) . . . . ?
C18 C13 C12 N2 152.6(2) . . . . ?
C17 C18 C13 C14 1.3(3) . . . . ?
C17 C18 C13 C12 178.46(19) . . . . ?
C2 C7 C8 N1 147.4(2) . . . . ?
C2 C7 C6 C5 -1.6(3) . . . . ?
C2 C3 C4 C5 -0.4(5) . . . . ?
C13 C14 C15 C16 0.9(4) . . . . ?
C13 C18 C17 C16 0.5(3) . . . . ?
C12 N2 C11 C10 115.3(2) . . . . ?
C9 N1 C8 C7 -178.2(2) . . . . ?
C9 C10 C11 N2 168.47(19) . . . . ?

loop_
_smtbx_masks_void_nr
_smtbx_masks_void_average_x
_smtbx_masks_void_average_y
_smtbx_masks_void_average_z
_smtbx_masks_void_volume
_smtbx_masks_void_count_electrons
_smtbx_masks_void_content
1 0.469 0.056 0.833 43.9 6.7 '1 ?'
2 0.531 -0.056 0.167 43.9 6.7 '1 ?'
